data_4322246
loop_
_publ_author_name
'Mohammed Fettouhi'
'Mazen Khaled'
'Abdel Waheed'
'St\'ephane Golhen'
'Lahc\`ene Ouahab'
'Jean-Pascal Sutter'
'Olivier Kahn'

_publ_section_title
;
 Manganese (II) Coordination Complexes Involving Nitronyl Nitroxide
 Radicals
;
_journal_name_full 'Inorganic Chemistry'
_journal_page_first 3967
_journal_page_last 3971
_journal_paper_doi 10.1021/ic9905751
_journal_volume 38
_journal_year 1999
_chemical_formula_sum 'C38 H46 Mn N6 O10'
_chemical_formula_weight 801.75
_chemical_name_systematic
; 
 ? 
;
_space_group_IT_number 2
_symmetry_cell_setting triclinic
_symmetry_space_group_name_Hall '-P 1'
_symmetry_space_group_name_H-M 'P -1'
_atom_sites_solution_hydrogens geom
_atom_sites_solution_primary direct
_atom_sites_solution_secondary difmap
_audit_creation_method SHELXL-97
_cell_angle_alpha 88.88(2)
_cell_angle_beta 89.38(2)
_cell_angle_gamma 78.279(14)
_cell_formula_units_Z 1
_cell_length_a 6.8588(9)
_cell_length_b 11.271(2)
_cell_length_c 13.978(6)
_cell_measurement_reflns_used 25
_cell_measurement_temperature 293(2)
_cell_measurement_theta_max 10.648
_cell_measurement_theta_min 5.921
_cell_volume 1057.8(5)
_computing_cell_refinement MolEN
_computing_data_collection 'Enraf Nonius CAD4'
_computing_data_reduction MolEN
_computing_molecular_graphics 'ORTEP III'
_computing_structure_refinement 'SHELXL-97 (Sheldrick, 1997)'
_computing_structure_solution 'SHELXS-97 (Sheldrick, 1990)'
_diffrn_ambient_temperature 293(2)
_diffrn_measured_fraction_theta_full 0.931
_diffrn_measured_fraction_theta_max 0.931
_diffrn_measurement_device_type 'Enraf Nonius CAD4'
_diffrn_measurement_method \q-2\q
_diffrn_radiation_monochromator graphite
_diffrn_radiation_source 'fine-focus sealed tube'
_diffrn_radiation_type MoK\a
_diffrn_radiation_wavelength 0.71073
_diffrn_reflns_av_R_equivalents 0.0132
_diffrn_reflns_av_sigmaI/netI 0.0356
_diffrn_reflns_limit_h_max 9
_diffrn_reflns_limit_h_min 0
_diffrn_reflns_limit_k_max 15
_diffrn_reflns_limit_k_min -15
_diffrn_reflns_limit_l_max 18
_diffrn_reflns_limit_l_min -18
_diffrn_reflns_number 6162
_diffrn_reflns_theta_full 29.93
_diffrn_reflns_theta_max 29.93
_diffrn_reflns_theta_min 1.46
_diffrn_standards_decay_% -0.7
_diffrn_standards_interval_count 250
_diffrn_standards_interval_time 36
_diffrn_standards_number 3
_exptl_absorpt_coefficient_mu 0.371
_exptl_absorpt_correction_T_max 0.999240
_exptl_absorpt_correction_T_min 0.964102
_exptl_absorpt_correction_type '\y scan'
_exptl_crystal_density_diffrn 1.258
_exptl_crystal_density_method 'not measured'
_exptl_crystal_F_000 421
_refine_diff_density_max 0.273
_refine_diff_density_min -0.180
_refine_diff_density_rms 0.042
_refine_ls_extinction_method none
_refine_ls_goodness_of_fit_ref 1.005
_refine_ls_hydrogen_treatment mixed
_refine_ls_matrix_type full
_refine_ls_number_parameters 262
_refine_ls_number_reflns 5716
_refine_ls_number_restraints 0
_refine_ls_restrained_S_all 1.005
_refine_ls_R_factor_all 0.0748
_refine_ls_R_factor_gt 0.0392
_refine_ls_shift/su_max 0.002
_refine_ls_shift/su_mean 0.000
_refine_ls_structure_factor_coef Fsqd
_refine_ls_weighting_details 'w=1/[\s^2^(Fo^2^)+(0.0463P)^2^+0.2223P] where P=(Fo^2^+2Fc^2^)/3'
_refine_ls_weighting_scheme calc
_refine_ls_wR_factor_gt 0.0898
_refine_ls_wR_factor_ref 0.1017
_reflns_number_gt 4118
_reflns_number_total 5716
_reflns_threshold_expression >2sigma(I)
_cod_data_source_file ic9905751_1.cif
_cod_data_source_block A
_cod_depositor_comments
;
The following automatic conversions were performed:

'_refine_ls_weighting_scheme' value 'calc
w=1/[\s^2^(Fo^2^)+(0.0463P)^2^+0.2223P] where P=(Fo^2^+2Fc^2^)/3' was
changed to 'calc'. New tag '_refine_ls_weighting_details' was
created. The value of the new tag was set to
'w=1/[\s^2^(Fo^2^)+(0.0463P)^2^+0.2223P] where P=(Fo^2^+2Fc^2^)/3'.

Automatic conversion script
Id: cif_fix_values 3143 2015-03-26 13:38:13Z robertas 
;
_cod_original_cell_volume 1057.9(5)
_cod_database_code 4322246

loop_
_symmetry_equiv_pos_as_xyz
'x, y, z'
'-x, -y, -z'

loop_
_atom_site_label
_atom_site_type_symbol
_atom_site_fract_x
_atom_site_fract_y
_atom_site_fract_z
_atom_site_U_iso_or_equiv
_atom_site_adp_type
_atom_site_occupancy
_atom_site_calc_flag
_atom_site_refinement_flags
_atom_site_disorder_assembly
_atom_site_disorder_group
Mn1 Mn 0.0000 0.0000 0.0000 0.03219(10) Uani 1 d S . .
O1 O 0.29537(18) -0.02046(13) -0.07758(10) 0.0462(3) Uani 1 d . . .
O2 O 0.02513(17) 0.17531(10) 0.04734(9) 0.0474(3) Uani 1 d . . .
O3 O 0.34449(18) 0.17745(12) 0.01825(11) 0.0599(4) Uani 1 d . . .
O4 O 0.2593(2) -0.05835(13) 0.54667(10) 0.0656(4) Uani 1 d . . .
O5 O 0.6386(2) -0.38275(13) 0.37812(11) 0.0697(4) Uani 1 d . . .
N1 N 0.1357(2) -0.08032(12) 0.15402(10) 0.0397(3) Uani 1 d . . .
N2 N 0.3850(2) -0.15531(13) 0.52804(10) 0.0421(3) Uani 1 d . . .
N3 N 0.5706(2) -0.30625(12) 0.44687(11) 0.0437(3) Uani 1 d . . .
C1 C 0.1735(2) 0.22504(15) 0.04947(12) 0.0386(3) Uani 1 d . . .
C2 C 0.1424(3) 0.35055(15) 0.09212(12) 0.0392(3) Uani 1 d . . .
C3 C -0.0401(3) 0.40492(17) 0.13197(14) 0.0517(4) Uani 1 d . . .
H3 H -0.1443 0.3634 0.1333 0.062 Uiso 1 calc R . .
C4 C -0.0690(4) 0.52177(19) 0.17029(17) 0.0668(6) Uani 1 d . . .
H4 H -0.1911 0.5569 0.1972 0.080 Uiso 1 calc R . .
C5 C 0.0835(4) 0.58344(19) 0.16773(17) 0.0704(6) Uani 1 d . . .
H5 H 0.0652 0.6608 0.1927 0.085 Uiso 1 calc R . .
C6 C 0.2651(4) 0.5302(2) 0.12793(18) 0.0708(6) Uani 1 d . . .
H6 H 0.3682 0.5726 0.1261 0.085 Uiso 1 calc R . .
C7 C 0.2955(3) 0.41406(18) 0.09053(15) 0.0556(5) Uani 1 d . . .
H7 H 0.4187 0.3792 0.0645 0.067 Uiso 1 calc R . .
C8 C 0.0455(2) -0.05360(16) 0.24481(12) 0.0438(4) Uani 1 d . . .
H8 H -0.0816 -0.0051 0.2449 0.053 Uiso 1 calc R . .
C9 C 0.1299(2) -0.09370(16) 0.33810(12) 0.0423(4) Uani 1 d . . .
H9 H 0.0597 -0.0711 0.3943 0.051 Uiso 1 calc R . .
C10 C 0.3194(2) -0.16698(14) 0.33987(11) 0.0358(3) Uani 1 d . . .
C11 C 0.4132(2) -0.19579(15) 0.24578(12) 0.0432(4) Uani 1 d . . .
H11 H 0.5400 -0.2445 0.2434 0.052 Uiso 1 calc R . .
C12 C 0.3171(3) -0.15171(16) 0.15673(12) 0.0437(4) Uani 1 d . . .
H12 H 0.3837 -0.1737 0.0994 0.052 Uiso 1 calc R . .
C13 C 0.4197(2) -0.20898(14) 0.43615(12) 0.0378(3) Uani 1 d . . .
C14 C 0.5027(2) -0.22897(16) 0.61274(12) 0.0419(4) Uani 1 d . . .
C15 C 0.6698(2) -0.30890(16) 0.54944(13) 0.0447(4) Uani 1 d . . .
C16 C 0.3624(3) -0.2994(2) 0.66581(16) 0.0619(5) Uani 1 d . . .
H16A H 0.2495 -0.2432 0.6904 0.093 Uiso 1 calc R . .
H16B H 0.4324 -0.3457 0.7178 0.093 Uiso 1 calc R . .
H16C H 0.3179 -0.3530 0.6223 0.093 Uiso 1 calc R . .
C17 C 0.5726(3) -0.1446(2) 0.68734(17) 0.0685(6) Uani 1 d . . .
H17A H 0.4588 -0.0996 0.7205 0.103 Uiso 1 calc R . .
H17B H 0.6414 -0.0894 0.6547 0.103 Uiso 1 calc R . .
H17C H 0.6604 -0.1930 0.7325 0.103 Uiso 1 calc R . .
C18 C 0.8504(3) -0.2514(2) 0.5299(2) 0.0772(7) Uani 1 d . . .
H18A H 0.9254 -0.2529 0.5877 0.116 Uiso 1 calc R . .
H18B H 0.8062 -0.1691 0.5083 0.116 Uiso 1 calc R . .
H18C H 0.9330 -0.2963 0.4816 0.116 Uiso 1 calc R . .
C19 C 0.7345(3) -0.43870(19) 0.58759(17) 0.0667(6) Uani 1 d . . .
H19A H 0.8291 -0.4842 0.5441 0.100 Uiso 1 calc R . .
H19B H 0.6205 -0.4756 0.5934 0.100 Uiso 1 calc R . .
H19C H 0.7947 -0.4378 0.6492 0.100 Uiso 1 calc R . .
H1W H 0.389(3) -0.075(2) -0.0731(16) 0.062(7) Uiso 1 d . . .
H2W H 0.336(5) 0.053(3) -0.046(2) 0.133(12) Uiso 1 d . . .

loop_
_atom_site_aniso_label
_atom_site_aniso_U_11
_atom_site_aniso_U_22
_atom_site_aniso_U_33
_atom_site_aniso_U_23
_atom_site_aniso_U_13
_atom_site_aniso_U_12
Mn1 0.02812(17) 0.03402(18) 0.03447(19) -0.00179(13) -0.00272(13) -0.00615(13)
O1 0.0316(6) 0.0516(8) 0.0539(8) -0.0049(6) -0.0009(5) -0.0042(6)
O2 0.0368(6) 0.0387(6) 0.0672(8) -0.0102(6) 0.0031(6) -0.0082(5)
O3 0.0363(6) 0.0543(8) 0.0880(10) -0.0208(7) 0.0064(7) -0.0052(6)
O4 0.0666(9) 0.0597(8) 0.0536(8) -0.0138(7) -0.0064(7) 0.0287(7)
O5 0.0781(10) 0.0528(8) 0.0625(9) -0.0080(7) 0.0063(8) 0.0240(7)
N1 0.0373(7) 0.0387(7) 0.0422(8) -0.0016(6) -0.0016(6) -0.0057(6)
N2 0.0371(7) 0.0415(8) 0.0422(8) -0.0022(6) -0.0039(6) 0.0052(6)
N3 0.0392(7) 0.0378(7) 0.0481(8) 0.0006(6) 0.0029(6) 0.0058(6)
C1 0.0344(8) 0.0383(8) 0.0412(9) -0.0010(7) -0.0023(7) -0.0031(6)
C2 0.0439(9) 0.0357(8) 0.0377(8) 0.0009(6) -0.0052(7) -0.0074(7)
C3 0.0494(10) 0.0430(10) 0.0606(12) -0.0067(8) 0.0010(9) -0.0037(8)
C4 0.0719(14) 0.0483(11) 0.0724(14) -0.0119(10) 0.0007(11) 0.0074(10)
C5 0.0998(19) 0.0375(10) 0.0733(15) -0.0083(10) -0.0134(13) -0.0109(11)
C6 0.0882(17) 0.0517(12) 0.0806(16) -0.0051(11) -0.0085(13) -0.0321(12)
C7 0.0548(11) 0.0506(11) 0.0639(12) -0.0044(9) -0.0001(9) -0.0165(9)
C8 0.0322(8) 0.0500(10) 0.0455(10) -0.0027(8) -0.0018(7) 0.0011(7)
C9 0.0332(8) 0.0517(10) 0.0383(9) -0.0037(7) 0.0028(7) 0.0004(7)
C10 0.0334(7) 0.0335(8) 0.0391(8) -0.0009(6) -0.0003(6) -0.0034(6)
C11 0.0366(8) 0.0423(9) 0.0456(10) -0.0005(7) 0.0043(7) 0.0039(7)
C12 0.0433(9) 0.0455(9) 0.0391(9) -0.0017(7) 0.0062(7) -0.0015(7)
C13 0.0328(8) 0.0364(8) 0.0406(9) -0.0008(7) 0.0004(6) 0.0012(6)
C14 0.0365(8) 0.0451(9) 0.0414(9) 0.0012(7) -0.0094(7) -0.0013(7)
C15 0.0324(8) 0.0439(9) 0.0541(10) 0.0060(8) -0.0065(7) 0.0006(7)
C16 0.0453(10) 0.0727(14) 0.0642(13) 0.0145(11) 0.0036(9) -0.0056(10)
C17 0.0676(14) 0.0682(14) 0.0664(14) -0.0138(11) -0.0230(11) -0.0039(11)
C18 0.0361(10) 0.0777(16) 0.118(2) 0.0072(15) 0.0016(12) -0.0119(10)
C19 0.0611(13) 0.0533(12) 0.0754(15) 0.0141(11) -0.0065(11) 0.0114(10)

loop_
_atom_type_symbol
_atom_type_description
_atom_type_scat_dispersion_real
_atom_type_scat_dispersion_imag
_atom_type_scat_source
C C 0.0033 0.0016 'International Tables Vol C Tables 4.2.6.8 and 6.1.1.4'
H H 0.0000 0.0000 'International Tables Vol C Tables 4.2.6.8 and 6.1.1.4'
Mn Mn 0.3368 0.7283 'International Tables Vol C Tables 4.2.6.8 and 6.1.1.4'
O O 0.0106 0.0060 'International Tables Vol C Tables 4.2.6.8 and 6.1.1.4'
N N 0.0061 0.0033 'International Tables Vol C Tables 4.2.6.8 and 6.1.1.4'

loop_
_geom_angle_atom_site_label_1
_geom_angle_atom_site_label_2
_geom_angle_atom_site_label_3
_geom_angle
_geom_angle_site_symmetry_1
_geom_angle_site_symmetry_3
_geom_angle_publ_flag
O2 Mn1 O2 180.0 2 . ?
O2 Mn1 O1 90.61(5) 2 2 ?
O2 Mn1 O1 89.39(5) . 2 ?
O2 Mn1 O1 89.39(5) 2 . ?
O2 Mn1 O1 90.61(5) . . ?
O1 Mn1 O1 180.0 2 . ?
O2 Mn1 N1 92.42(5) 2 . ?
O2 Mn1 N1 87.58(5) . . ?
O1 Mn1 N1 83.64(5) 2 . ?
O1 Mn1 N1 96.36(5) . . ?
O2 Mn1 N1 87.58(5) 2 2 ?
O2 Mn1 N1 92.42(5) . 2 ?
O1 Mn1 N1 96.36(5) 2 2 ?
O1 Mn1 N1 83.64(5) . 2 ?
N1 Mn1 N1 180.0 . 2 ?
C1 O2 Mn1 130.52(11) . . ?
C12 N1 C8 114.62(14) . . ?
C12 N1 Mn1 119.01(11) . . ?
C8 N1 Mn1 126.27(10) . . ?
O4 N2 C13 125.59(14) . . ?
O4 N2 C14 118.64(13) . . ?
C13 N2 C14 115.62(12) . . ?
O5 N3 C13 124.29(15) . . ?
O5 N3 C15 124.19(13) . . ?
C13 N3 C15 111.25(13) . . ?
O2 C1 O3 124.17(15) . . ?
O2 C1 C2 117.25(14) . . ?
O3 C1 C2 118.57(15) . . ?
C7 C2 C3 118.65(17) . . ?
C7 C2 C1 120.24(16) . . ?
C3 C2 C1 121.10(15) . . ?
C2 C3 C4 120.90(19) . . ?
C5 C4 C3 119.7(2) . . ?
C4 C5 C6 119.8(2) . . ?
C5 C6 C7 120.9(2) . . ?
C2 C7 C6 120.1(2) . . ?
N1 C8 C9 127.20(14) . . ?
C10 C9 C8 117.56(15) . . ?
C9 C10 C11 115.50(15) . . ?
C9 C10 C13 120.13(14) . . ?
C11 C10 C13 124.34(13) . . ?
C12 C11 C10 122.93(14) . . ?
N1 C12 C11 122.19(15) . . ?
N3 C13 N2 106.51(14) . . ?
N3 C13 C10 124.02(14) . . ?
N2 C13 C10 129.41(13) . . ?
C16 C14 N2 108.25(14) . . ?
C16 C14 C17 107.22(17) . . ?
N2 C14 C17 112.19(15) . . ?
C16 C14 C15 115.11(15) . . ?
N2 C14 C15 96.61(12) . . ?
C17 C14 C15 116.95(15) . . ?
C19 C15 C18 110.86(16) . . ?
C19 C15 C14 113.22(16) . . ?
C18 C15 C14 113.91(17) . . ?
C19 C15 N3 111.12(16) . . ?
C18 C15 N3 103.05(16) . . ?
C14 C15 N3 103.97(12) . . ?

loop_
_geom_bond_atom_site_label_1
_geom_bond_atom_site_label_2
_geom_bond_distance
_geom_bond_site_symmetry_2
_geom_bond_publ_flag
Mn1 O2 2.1363(12) 2 ?
Mn1 O2 2.1363(12) . ?
Mn1 O1 2.2596(13) 2 ?
Mn1 O1 2.2596(13) . ?
Mn1 N1 2.4384(17) . ?
Mn1 N1 2.4384(17) 2 ?
O2 C1 1.258(2) . ?
O3 C1 1.2635(19) . ?
O4 N2 1.2761(17) . ?
O5 N3 1.3205(19) . ?
N1 C12 1.338(2) . ?
N1 C8 1.416(2) . ?
N2 C13 1.428(2) . ?
N2 C14 1.566(2) . ?
N3 C13 1.3533(19) . ?
N3 C15 1.591(2) . ?
C1 C2 1.520(2) . ?
C2 C7 1.386(3) . ?
C2 C3 1.392(2) . ?
C3 C4 1.407(3) . ?
C4 C5 1.368(3) . ?
C5 C6 1.384(3) . ?
C6 C7 1.395(3) . ?
C8 C9 1.458(2) . ?
C9 C10 1.391(2) . ?
C10 C11 1.471(2) . ?
C10 C13 1.540(2) . ?
C11 C12 1.446(2) . ?
C14 C16 1.542(3) . ?
C14 C17 1.568(3) . ?
C14 C15 1.581(2) . ?
C15 C19 1.527(3) . ?
C15 C18 1.530(3) . ?
